data_4342071
loop_
_publ_author_name
'M\"uller, Christoph'
'Koch, Alexander'
'G\"orls, Helmar'
'Krieck, Sven'
'Westerhausen, Matthias'

_publ_section_title
;
 Tris(pyrazolyl)methanides of the Alkaline Earth Metals: Influence of the
 Substitution Pattern on Stability and Degradation.
;
_journal_issue 2
_journal_name_full 'Inorganic chemistry'
_journal_page_first 635
_journal_page_last 645
_journal_paper_doi 10.1021/ic5025907
_journal_volume 54
_journal_year 2015
_chemical_formula_moiety 'C48 H40 Ca N12 O2 S6, 4(C7 H8)'
_chemical_formula_sum 'C76 H72 Ca N12 O2 S6'
_chemical_formula_weight 1417.90
_chemical_name_systematic
; 
 ? 
;
_space_group_IT_number 2
_symmetry_cell_setting triclinic
_symmetry_space_group_name_Hall '-P 1'
_symmetry_space_group_name_H-M 'P -1'
_atom_sites_solution_hydrogens geom
_atom_sites_solution_primary direct
_atom_sites_solution_secondary difmap
_audit_creation_method SHELXL-97
_cell_angle_alpha 88.213(1)
_cell_angle_beta 85.537(1)
_cell_angle_gamma 74.003(1)
_cell_formula_units_Z 2
_cell_length_a 11.2358(2)
_cell_length_b 13.9374(2)
_cell_length_c 24.0763(3)
_cell_measurement_temperature 133(2)
_cell_volume 3613.12(10)
_computing_cell_refinement DENZO
_computing_data_collection COLLECT
_computing_data_reduction DENZO
_computing_molecular_graphics SHELXTL/PC
_computing_publication_material SHELXL-97
_computing_structure_refinement 'SHELXL-97 (Sheldrick, 2008)'
_computing_structure_solution 'SHELXS-97 (Sheldrick, 2008)'
_diffrn_ambient_temperature 133(2)
_diffrn_measured_fraction_theta_full 0.963
_diffrn_measured_fraction_theta_max 0.963
_diffrn_measurement_device_type KappaCCD
_diffrn_measurement_method 'phi- + omega-scan'
_diffrn_radiation_monochromator graphite
_diffrn_radiation_source 'fine-focus sealed tube'
_diffrn_radiation_type MoK\a
_diffrn_radiation_wavelength 0.71073
_diffrn_reflns_av_R_equivalents 0.0207
_diffrn_reflns_av_sigmaI/netI 0.0302
_diffrn_reflns_limit_h_max 14
_diffrn_reflns_limit_h_min -14
_diffrn_reflns_limit_k_max 17
_diffrn_reflns_limit_k_min -18
_diffrn_reflns_limit_l_max 31
_diffrn_reflns_limit_l_min -31
_diffrn_reflns_number 27633
_diffrn_reflns_theta_full 27.50
_diffrn_reflns_theta_max 27.50
_diffrn_reflns_theta_min 1.89
_exptl_absorpt_coefficient_mu 0.316
_exptl_absorpt_correction_T_max 0.7456
_exptl_absorpt_correction_T_min 0.7080
_exptl_absorpt_correction_type multi-scan
_exptl_absorpt_process_details 'SADABS, Bruker-AXS, 2002'
_exptl_crystal_colour colourless
_exptl_crystal_density_diffrn 1.303
_exptl_crystal_density_method 'not measured'
_exptl_crystal_description prism
_exptl_crystal_F_000 1488
_exptl_crystal_size_max 0.052
_exptl_crystal_size_mid 0.048
_exptl_crystal_size_min 0.042
_refine_diff_density_max 1.371
_refine_diff_density_min -0.932
_refine_diff_density_rms 0.092
_refine_ls_extinction_method none
_refine_ls_goodness_of_fit_ref 1.034
_refine_ls_hydrogen_treatment constr
_refine_ls_matrix_type full
_refine_ls_number_parameters 770
_refine_ls_number_reflns 16004
_refine_ls_number_restraints 0
_refine_ls_restrained_S_all 1.034
_refine_ls_R_factor_all 0.0849
_refine_ls_R_factor_gt 0.0749
_refine_ls_shift/su_max 0.001
_refine_ls_shift/su_mean 0.000
_refine_ls_structure_factor_coef Fsqd
_refine_ls_weighting_details 'calc w=1/[\s^2^(Fo^2^)+(0.1053P)^2^+8.3598P] where P=(Fo^2^+2Fc^2^)/3'
_refine_ls_weighting_scheme calc
_refine_ls_wR_factor_gt 0.2005
_refine_ls_wR_factor_ref 0.2114
_reflns_number_gt 13832
_reflns_number_total 16004
_reflns_threshold_expression >2sigma(I)
_cod_data_source_file ic5025907_si_002.cif
_cod_data_source_block FO5425
_cod_depositor_comments 'Adding full bibliography for 4342066--4342075.cif.'
_cod_original_cell_volume 3613.12(9)
_cod_database_code 4342071

loop_
_symmetry_equiv_pos_as_xyz
'x, y, z'
'-x, -y, -z'

loop_
_atom_site_label
_atom_site_type_symbol
_atom_site_fract_x
_atom_site_fract_y
_atom_site_fract_z
_atom_site_U_iso_or_equiv
_atom_site_adp_type
_atom_site_occupancy
_atom_site_symmetry_multiplicity
_atom_site_calc_flag
_atom_site_refinement_flags
_atom_site_disorder_assembly
_atom_site_disorder_group
Ca1 Ca 0.27410(5) 0.39316(4) 0.25108(2) 0.01936(13) Uani 1 1 d . . .
S1 S 0.76365(9) 0.34939(8) 0.36679(4) 0.0457(2) Uani 1 1 d . . .
S2 S 0.78710(8) 0.09803(7) 0.01972(4) 0.0391(2) Uani 1 1 d . . .
S3 S 0.02999(8) 0.59951(7) 0.10734(4) 0.0407(2) Uani 1 1 d . . .
S4 S -0.05179(7) 0.20752(7) 0.11502(3) 0.03318(19) Uani 1 1 d . . .
S5 S 0.26837(8) 0.60693(6) 0.40242(4) 0.03353(19) Uani 1 1 d . . .
S6 S 0.15606(7) -0.00671(6) 0.47632(3) 0.03099(18) Uani 1 1 d . . .
O1 O 0.0694(2) 0.51513(17) 0.25054(9) 0.0307(5) Uani 1 1 d . . .
O2 O 0.2878(2) 0.56380(16) 0.25985(9) 0.0300(5) Uani 1 1 d . . .
N1 N 0.5417(2) 0.3238(2) 0.20463(11) 0.0270(5) Uani 1 1 d . . .
N2 N 0.5110(2) 0.34331(19) 0.26016(10) 0.0241(5) Uani 1 1 d . . .
N3 N 0.4703(2) 0.2305(2) 0.13985(11) 0.0285(5) Uani 1 1 d . . .
N4 N 0.5725(2) 0.2016(2) 0.10283(11) 0.0276(5) Uani 1 1 d . . .
N5 N 0.4105(2) 0.40838(19) 0.13488(10) 0.0250(5) Uani 1 1 d . . .
N6 N 0.2918(2) 0.46847(19) 0.14121(10) 0.0238(5) Uani 1 1 d . . .
N7 N 0.1529(2) 0.22686(18) 0.28516(10) 0.0223(5) Uani 1 1 d . . .
N8 N 0.1456(2) 0.27104(18) 0.23376(10) 0.0221(5) Uani 1 1 d . . .
N9 N 0.1624(2) 0.33285(17) 0.35992(10) 0.0205(4) Uani 1 1 d . . .
N10 N 0.1958(2) 0.41986(17) 0.35965(10) 0.0213(5) Uani 1 1 d . . .
N11 N 0.3033(2) 0.17180(18) 0.35163(10) 0.0229(5) Uani 1 1 d . . .
N12 N 0.2457(2) 0.12033(18) 0.38919(10) 0.0242(5) Uani 1 1 d . . .
C1 C 0.4393(3) 0.3216(2) 0.17150(12) 0.0248(6) Uani 1 1 d . . .
C2 C 0.6641(3) 0.3134(3) 0.19183(15) 0.0361(7) Uani 1 1 d . . .
H2A H 0.7063 0.3005 0.1559 0.043 Uiso 1 1 calc R . .
C3 C 0.7160(3) 0.3246(3) 0.23983(16) 0.0371(8) Uani 1 1 d . . .
H3A H 0.8006 0.3209 0.2441 0.045 Uiso 1 1 calc R . .
C4 C 0.6181(3) 0.3429(2) 0.28165(13) 0.0264(6) Uani 1 1 d . . .
C5 C 0.6237(3) 0.3583(2) 0.34074(14) 0.0276(6) Uani 1 1 d . . .
C6 C 0.5226(3) 0.3801(2) 0.38415(12) 0.0250(6) Uani 1 1 d . . .
H6A H 0.4376 0.3863 0.3794 0.030 Uiso 1 1 calc R . .
C7 C 0.5750(4) 0.3906(3) 0.43562(16) 0.0418(8) Uani 1 1 d . . .
H7A H 0.5255 0.4072 0.4696 0.050 Uiso 1 1 calc R . .
C8 C 0.6993(4) 0.3751(3) 0.43218(16) 0.0424(8) Uani 1 1 d . . .
H8A H 0.7454 0.3784 0.4632 0.051 Uiso 1 1 calc R . .
C9 C 0.4018(3) 0.1647(3) 0.14149(18) 0.0412(9) Uani 1 1 d . . .
H9A H 0.3276 0.1693 0.1642 0.049 Uiso 1 1 calc R . .
C10 C 0.4581(4) 0.0902(3) 0.1047(2) 0.0496(11) Uani 1 1 d . . .
H10A H 0.4310 0.0340 0.0961 0.060 Uiso 1 1 calc R . .
C11 C 0.5650(3) 0.1155(3) 0.08226(15) 0.0346(7) Uani 1 1 d . . .
C12 C 0.6609(3) 0.0583(3) 0.04265(16) 0.0352(7) Uani 1 1 d . . .
C13 C 0.6693(4) -0.0322(4) 0.0207(3) 0.0759(19) Uani 1 1 d . . .
H13A H 0.6084 -0.0673 0.0285 0.091 Uiso 1 1 calc R . .
C14 C 0.7787(4) -0.0692(3) -0.0152(2) 0.0634(14) Uani 1 1 d . . .
H14A H 0.7988 -0.1315 -0.0336 0.076 Uiso 1 1 calc R . .
C15 C 0.8495(3) -0.0063(3) -0.02007(15) 0.0384(8) Uani 1 1 d . . .
H15A H 0.9250 -0.0178 -0.0427 0.046 Uiso 1 1 calc R . .
C16 C 0.4799(3) 0.4463(3) 0.09555(14) 0.0339(7) Uani 1 1 d . . .
H16A H 0.5650 0.4178 0.0843 0.041 Uiso 1 1 calc R . .
C17 C 0.4044(3) 0.5330(3) 0.07511(14) 0.0343(7) Uani 1 1 d . . .
H17A H 0.4261 0.5763 0.0473 0.041 Uiso 1 1 calc R . .
C18 C 0.2875(3) 0.5439(2) 0.10447(12) 0.0270(6) Uani 1 1 d . . .
C19 C 0.1730(3) 0.6231(2) 0.09878(13) 0.0297(6) Uani 1 1 d . . .
C20 C 0.1621(4) 0.7241(3) 0.08722(14) 0.0363(7) Uani 1 1 d . . .
H20A H 0.2299 0.7524 0.0808 0.044 Uiso 1 1 calc R . .
C21 C 0.0325(4) 0.7792(3) 0.08643(16) 0.0423(8) Uani 1 1 d . . .
H21A H 0.0055 0.8491 0.0796 0.051 Uiso 1 1 calc R . .
C22 C -0.0462(4) 0.7220(3) 0.09634(16) 0.0426(8) Uani 1 1 d . . .
H22A H -0.1340 0.7469 0.0971 0.051 Uiso 1 1 calc R . .
C23 C 0.2354(2) 0.2572(2) 0.32097(12) 0.0216(5) Uani 1 1 d . . .
C24 C 0.0829(3) 0.1619(2) 0.29108(14) 0.0317(7) Uani 1 1 d . . .
H24A H 0.0732 0.1229 0.3233 0.038 Uiso 1 1 calc R . .
C25 C 0.0281(3) 0.1626(2) 0.24194(14) 0.0305(6) Uani 1 1 d . . .
H25A H -0.0259 0.1243 0.2333 0.037 Uiso 1 1 calc R . .
C26 C 0.0689(2) 0.2318(2) 0.20708(12) 0.0225(5) Uani 1 1 d . . .
C27 C 0.0395(3) 0.2619(2) 0.15021(12) 0.0256(6) Uani 1 1 d . . .
C28 C 0.0802(3) 0.3342(2) 0.11662(13) 0.0304(7) Uani 1 1 d . . .
H28A H 0.1335 0.3716 0.1275 0.037 Uiso 1 1 calc R . .
C29 C 0.0273(4) 0.3415(3) 0.06329(16) 0.0442(9) Uani 1 1 d . . .
H29A H 0.0416 0.3864 0.0347 0.053 Uiso 1 1 calc R . .
C30 C -0.0444(3) 0.2793(3) 0.05746(15) 0.0383(8) Uani 1 1 d . . .
H30A H -0.0858 0.2763 0.0249 0.046 Uiso 1 1 calc R . .
C31 C 0.0670(3) 0.3348(2) 0.39865(13) 0.0262(6) Uani 1 1 d . . .
H31A H 0.0283 0.2828 0.4065 0.031 Uiso 1 1 calc R . .
C32 C 0.0368(3) 0.4261(2) 0.42436(13) 0.0281(6) Uani 1 1 d . . .
H32A H -0.0266 0.4501 0.4530 0.034 Uiso 1 1 calc R . .
C33 C 0.1201(3) 0.4763(2) 0.39911(12) 0.0236(5) Uani 1 1 d . . .
C34 C 0.1299(3) 0.5752(2) 0.41279(12) 0.0256(6) Uani 1 1 d . . .
C35 C 0.0379(3) 0.6531(3) 0.43566(14) 0.0350(7) Uani 1 1 d . . .
H35A H -0.0450 0.6504 0.4445 0.042 Uiso 1 1 calc R . .
C36 C 0.0795(4) 0.7382(3) 0.44472(15) 0.0397(8) Uani 1 1 d . . .
H36A H 0.0277 0.7986 0.4603 0.048 Uiso 1 1 calc R . .
C37 C 0.2017(4) 0.7239(3) 0.42873(15) 0.0379(8) Uani 1 1 d . . .
H37A H 0.2451 0.7730 0.4318 0.045 Uiso 1 1 calc R . .
C38 C 0.4286(3) 0.1367(2) 0.35122(13) 0.0275(6) Uani 1 1 d . . .
H38A H 0.4874 0.1612 0.3288 0.033 Uiso 1 1 calc R . .
C39 C 0.4550(3) 0.0597(2) 0.38880(14) 0.0306(6) Uani 1 1 d . . .
H39A H 0.5347 0.0199 0.3976 0.037 Uiso 1 1 calc R . .
C40 C 0.3383(3) 0.0520(2) 0.41174(12) 0.0243(6) Uani 1 1 d . . .
C41 C 0.3093(3) -0.0141(2) 0.45543(13) 0.0272(6) Uani 1 1 d . . .
C42 C 0.3879(3) -0.0830(2) 0.48701(15) 0.0342(7) Uani 1 1 d . . .
H42A H 0.4757 -0.0981 0.4819 0.041 Uiso 1 1 calc R . .
C43 C 0.3247(4) -0.1295(3) 0.52803(15) 0.0388(8) Uani 1 1 d . . .
H43A H 0.3656 -0.1788 0.5535 0.047 Uiso 1 1 calc R . .
C44 C 0.2001(4) -0.0964(3) 0.52709(15) 0.0365(7) Uani 1 1 d . . .
H44A H 0.1435 -0.1198 0.5516 0.044 Uiso 1 1 calc R . .
C45 C -0.0442(3) 0.4909(3) 0.2670(2) 0.0484(10) Uani 1 1 d . . .
H45A H -0.1134 0.5399 0.2508 0.073 Uiso 1 1 calc R . .
H45B H -0.0574 0.4923 0.3077 0.073 Uiso 1 1 calc R . .
H45C H -0.0395 0.4241 0.2538 0.073 Uiso 1 1 calc R . .
C46 C 0.0656(3) 0.6128(2) 0.26907(14) 0.0353(7) Uani 1 1 d . . .
H46A H 0.0608 0.6137 0.3103 0.042 Uiso 1 1 calc R . .
H46B H -0.0092 0.6621 0.2563 0.042 Uiso 1 1 calc R . .
C47 C 0.1789(3) 0.6402(2) 0.24629(14) 0.0347(7) Uani 1 1 d . . .
H47A H 0.1777 0.6485 0.2053 0.042 Uiso 1 1 calc R . .
H47B H 0.1803 0.7045 0.2622 0.042 Uiso 1 1 calc R . .
C48 C 0.3973(4) 0.5928(3) 0.24229(17) 0.0428(8) Uani 1 1 d . . .
H48A H 0.3931 0.6571 0.2589 0.064 Uiso 1 1 calc R . .
H48B H 0.4036 0.5992 0.2016 0.064 Uiso 1 1 calc R . .
H48C H 0.4703 0.5421 0.2543 0.064 Uiso 1 1 calc R . .
C1TA C 0.3371(5) 0.3581(4) 0.5587(3) 0.0640(13) Uani 1 1 d . . .
H1TA H 0.3585 0.4196 0.5560 0.077 Uiso 1 1 calc R . .
C2TA C 0.3051(4) 0.3187(4) 0.5114(2) 0.0617(13) Uani 1 1 d . . .
H2TA H 0.3064 0.3524 0.4766 0.074 Uiso 1 1 calc R . .
C3TA C 0.2723(4) 0.2323(4) 0.51517(19) 0.0537(11) Uani 1 1 d . . .
H3TA H 0.2480 0.2065 0.4832 0.064 Uiso 1 1 calc R . .
C4TA C 0.2738(4) 0.1823(3) 0.5647(2) 0.0546(11) Uani 1 1 d . . .
H4TA H 0.2515 0.1212 0.5669 0.065 Uiso 1 1 calc R . .
C5TA C 0.3072(4) 0.2190(3) 0.6114(2) 0.0531(10) Uani 1 1 d . . .
H5TA H 0.3093 0.1823 0.6454 0.064 Uiso 1 1 calc R . .
C6TA C 0.3382(4) 0.3088(4) 0.6099(2) 0.0564(12) Uani 1 1 d . . .
C7TA C 0.3752(7) 0.3505(6) 0.6602(3) 0.096(2) Uiso 1 1 d . . .
H7TA H 0.3932 0.4141 0.6504 0.144 Uiso 1 1 calc R . .
H7TB H 0.4494 0.3033 0.6737 0.144 Uiso 1 1 calc R . .
H7TC H 0.3072 0.3614 0.6894 0.144 Uiso 1 1 calc R . .
C1TB C 0.7361(5) 0.5665(3) 0.06688(19) 0.0382(15) Uiso 0.50 1 d PG A 1
H1TB H 0.7803 0.5261 0.0368 0.046 Uiso 0.50 1 calc PR A 1
C2TB C 0.7497(5) 0.5317(3) 0.1214(2) 0.0447(17) Uiso 0.50 1 d PG A 1
H2TB H 0.8033 0.4675 0.1286 0.054 Uiso 0.50 1 calc PR A 1
C3TB C 0.6850(5) 0.5909(4) 0.16535(17) 0.0477(18) Uiso 0.50 1 d PG A 1
H3TB H 0.6943 0.5671 0.2026 0.057 Uiso 0.50 1 calc PR A 1
C4TB C 0.6067(5) 0.6848(4) 0.15478(18) 0.053(2) Uiso 0.50 1 d PG A 1
H4TB H 0.5624 0.7252 0.1848 0.063 Uiso 0.50 1 calc PR A 1
C5TB C 0.5930(5) 0.7196(3) 0.1003(2) 0.044(3) Uiso 0.50 1 d PG A 1
H5TB H 0.5395 0.7838 0.0930 0.052 Uiso 0.50 1 calc PR A 1
C6TB C 0.6578(5) 0.6604(4) 0.05631(16) 0.0410(16) Uiso 0.50 1 d PG A 1
C7TB C 0.6366(10) 0.6993(8) -0.0011(4) 0.059(2) Uiso 0.50 1 d P A 1
H7TD H 0.6876 0.6505 -0.0278 0.089 Uiso 0.50 1 calc PR A 1
H7TE H 0.6594 0.7622 -0.0057 0.089 Uiso 0.50 1 calc PR A 1
H7TF H 0.5487 0.7108 -0.0077 0.089 Uiso 0.50 1 calc PR A 1
C1TE C 0.6605(8) 0.6362(6) 0.1223(3) 0.059(2) Uiso 0.50 1 d PG B 2
C2TE C 0.5843(8) 0.7182(6) 0.0963(4) 0.102(8) Uiso 0.50 1 d PG B 2
H2TC H 0.5310 0.7708 0.1180 0.122 Uiso 0.50 1 calc PR B 2
C3TE C 0.5863(9) 0.7233(7) 0.0385(4) 0.097(4) Uiso 0.50 1 d PG B 2
H3TC H 0.5342 0.7794 0.0207 0.116 Uiso 0.50 1 calc PR B 2
C4TE C 0.6644(10) 0.6464(8) 0.0067(3) 0.094(4) Uiso 0.50 1 d PG B 2
H4TC H 0.6657 0.6499 -0.0328 0.113 Uiso 0.50 1 calc PR B 2
C5TE C 0.7405(9) 0.5644(7) 0.0327(4) 0.111(5) Uiso 0.50 1 d PG B 2
H5TC H 0.7939 0.5118 0.0110 0.133 Uiso 0.50 1 calc PR B 2
C6TE C 0.7386(7) 0.5592(5) 0.0905(4) 0.073(3) Uiso 0.50 1 d PG B 2
H6TA H 0.7907 0.5032 0.1083 0.088 Uiso 0.50 1 calc PR B 2
C7TE C 0.6717(17) 0.6366(14) 0.1823(7) 0.113(5) Uiso 0.50 1 d P B 2
H7TG H 0.7286 0.5734 0.1937 0.169 Uiso 0.50 1 calc PR B 2
H7TH H 0.5899 0.6444 0.2019 0.169 Uiso 0.50 1 calc PR B 2
H7TI H 0.7040 0.6921 0.1916 0.169 Uiso 0.50 1 calc PR B 2
C1TC C 0.3957(8) 0.9242(6) 0.2202(4) 0.102(2) Uiso 1 1 d . . .
H1TC H 0.4450 0.9449 0.1909 0.122 Uiso 1 1 calc R . .
C2TC C 0.4461(9) 0.8984(6) 0.2702(4) 0.107(2) Uiso 1 1 d . . .
H2TD H 0.5304 0.8948 0.2749 0.129 Uiso 1 1 calc R . .
C3TC C 0.3693(8) 0.8777(6) 0.3131(4) 0.102(2) Uiso 1 1 d . . .
H3TD H 0.4018 0.8596 0.3484 0.122 Uiso 1 1 calc R . .
C4TC C 0.2529(8) 0.8819(6) 0.3076(4) 0.102(2) Uiso 1 1 d . . .
H4TD H 0.2007 0.8712 0.3388 0.123 Uiso 1 1 calc R . .
C5TC C 0.2070(8) 0.9027(6) 0.2546(3) 0.101(2) Uiso 1 1 d . . .
H5TD H 0.1236 0.9030 0.2502 0.121 Uiso 1 1 calc R . .
C6TC C 0.2763(6) 0.9221(5) 0.2097(3) 0.0725(14) Uiso 1 1 d . . .
C7TC C 0.2255(7) 0.9492(5) 0.1565(3) 0.0870(18) Uiso 1 1 d . . .
H7TJ H 0.2903 0.9602 0.1294 0.130 Uiso 1 1 calc R . .
H7TK H 0.1572 1.0106 0.1602 0.130 Uiso 1 1 calc R . .
H7TL H 0.1943 0.8953 0.1436 0.130 Uiso 1 1 calc R . .
C1TD C 0.8680(9) -0.1128(7) 0.2551(4) 0.119(3) Uiso 1 1 d . . .
H1TD H 0.8861 -0.1735 0.2351 0.143 Uiso 1 1 calc R . .
C2TD C 0.9185(11) -0.1107(9) 0.3068(5) 0.143(4) Uiso 1 1 d . . .
H2TE H 0.9818 -0.1664 0.3186 0.171 Uiso 1 1 calc R . .
C3TD C 0.8750(7) -0.0265(6) 0.3405(3) 0.095(2) Uiso 1 1 d . . .
H3TE H 0.9027 -0.0242 0.3766 0.113 Uiso 1 1 calc R . .
C4TD C 0.7940(6) 0.0486(5) 0.3192(3) 0.0818(17) Uiso 1 1 d . . .
H4TE H 0.7627 0.1054 0.3423 0.098 Uiso 1 1 calc R . .
C5TD C 0.7474(5) 0.0560(4) 0.2665(2) 0.0664(13) Uiso 1 1 d . . .
H5TE H 0.6885 0.1145 0.2546 0.080 Uiso 1 1 calc R . .
C6TD C 0.7912(8) -0.0251(6) 0.2333(4) 0.102(2) Uiso 1 1 d . . .
C7TD C 0.7439(10) -0.0299(8) 0.1796(4) 0.135(3) Uiso 1 1 d . . .
H7TM H 0.7869 -0.0940 0.1622 0.203 Uiso 1 1 calc R . .
H7TN H 0.7579 0.0247 0.1558 0.203 Uiso 1 1 calc R . .
H7TO H 0.6547 -0.0238 0.1846 0.203 Uiso 1 1 calc R . .

loop_
_atom_site_aniso_label
_atom_site_aniso_U_11
_atom_site_aniso_U_22
_atom_site_aniso_U_33
_atom_site_aniso_U_23
_atom_site_aniso_U_13
_atom_site_aniso_U_12
Ca1 0.0161(2) 0.0206(3) 0.0218(3) -0.0021(2) -0.00059(19) -0.0059(2)
S1 0.0324(4) 0.0560(6) 0.0509(5) 0.0010(4) -0.0159(4) -0.0125(4)
S2 0.0381(4) 0.0430(5) 0.0412(5) -0.0191(4) 0.0145(4) -0.0223(4)
S3 0.0337(4) 0.0393(5) 0.0516(5) 0.0033(4) -0.0063(4) -0.0135(4)
S4 0.0268(4) 0.0439(5) 0.0321(4) -0.0125(3) 0.0001(3) -0.0144(3)
S5 0.0341(4) 0.0319(4) 0.0364(4) -0.0106(3) 0.0003(3) -0.0117(3)
S6 0.0289(4) 0.0285(4) 0.0366(4) 0.0041(3) -0.0046(3) -0.0095(3)
O1 0.0258(11) 0.0288(11) 0.0343(12) -0.0038(9) -0.0050(9) -0.0008(9)
O2 0.0369(12) 0.0247(10) 0.0303(11) -0.0018(8) -0.0048(9) -0.0105(9)
N1 0.0179(11) 0.0342(13) 0.0292(13) -0.0071(10) 0.0032(9) -0.0083(10)
N2 0.0194(11) 0.0258(12) 0.0275(12) -0.0025(10) -0.0016(9) -0.0065(9)
N3 0.0217(12) 0.0290(13) 0.0360(14) -0.0104(11) 0.0080(10) -0.0104(10)
N4 0.0226(12) 0.0291(13) 0.0320(13) -0.0100(10) 0.0052(10) -0.0093(10)
N5 0.0231(12) 0.0293(13) 0.0253(12) -0.0052(10) 0.0033(9) -0.0127(10)
N6 0.0215(11) 0.0269(12) 0.0249(12) -0.0052(9) -0.0005(9) -0.0098(9)
N7 0.0203(11) 0.0230(11) 0.0253(11) 0.0005(9) -0.0033(9) -0.0085(9)
N8 0.0188(11) 0.0263(12) 0.0223(11) -0.0032(9) -0.0009(9) -0.0078(9)
N9 0.0168(10) 0.0214(11) 0.0235(11) 0.0006(9) -0.0015(8) -0.0059(9)
N10 0.0200(11) 0.0214(11) 0.0229(11) -0.0002(9) -0.0022(9) -0.0064(9)
N11 0.0196(11) 0.0220(11) 0.0271(12) -0.0001(9) -0.0020(9) -0.0057(9)
N12 0.0227(12) 0.0215(11) 0.0282(12) 0.0015(9) -0.0030(9) -0.0056(9)
C1 0.0197(13) 0.0268(14) 0.0285(14) -0.0049(11) 0.0005(11) -0.0076(11)
C2 0.0182(14) 0.049(2) 0.0405(18) -0.0107(15) 0.0043(12) -0.0089(13)
C3 0.0182(14) 0.046(2) 0.0466(19) -0.0067(15) -0.0009(13) -0.0085(13)
C4 0.0184(13) 0.0234(14) 0.0372(16) -0.0031(12) -0.0046(11) -0.0040(11)
C5 0.0218(13) 0.0241(14) 0.0385(16) 0.0001(12) -0.0094(12) -0.0073(11)
C6 0.0233(13) 0.0206(13) 0.0303(14) -0.0054(11) -0.0145(11) -0.0006(10)
C7 0.050(2) 0.0407(19) 0.0384(19) -0.0035(15) -0.0035(16) -0.0186(17)
C8 0.050(2) 0.044(2) 0.0398(19) 0.0076(15) -0.0211(16) -0.0211(17)
C9 0.0282(16) 0.0359(18) 0.062(2) -0.0159(16) 0.0149(16) -0.0163(14)
C10 0.0354(19) 0.0377(19) 0.081(3) -0.0266(19) 0.0214(19) -0.0220(16)
C11 0.0262(15) 0.0331(16) 0.0466(19) -0.0148(14) 0.0082(13) -0.0131(13)
C12 0.0256(15) 0.0332(17) 0.0484(19) -0.0162(14) 0.0084(13) -0.0120(13)
C13 0.050(3) 0.055(3) 0.129(5) -0.058(3) 0.045(3) -0.034(2)
C14 0.042(2) 0.048(2) 0.101(4) -0.043(3) 0.025(2) -0.0181(19)
C15 0.0289(16) 0.046(2) 0.0390(18) -0.0178(15) 0.0068(13) -0.0094(14)
C16 0.0293(16) 0.0426(18) 0.0337(16) -0.0033(14) 0.0081(13) -0.0188(14)
C17 0.0383(18) 0.0382(17) 0.0306(16) 0.0024(13) 0.0037(13) -0.0195(14)
C18 0.0309(15) 0.0314(15) 0.0227(13) -0.0024(11) -0.0017(11) -0.0149(12)
C19 0.0340(16) 0.0346(16) 0.0239(14) -0.0001(12) -0.0039(12) -0.0148(13)
C20 0.0443(19) 0.0307(16) 0.0323(16) 0.0069(13) -0.0087(14) -0.0068(14)
C21 0.051(2) 0.0347(18) 0.0406(19) 0.0081(15) -0.0111(16) -0.0093(16)
C22 0.0389(19) 0.045(2) 0.0416(19) 0.0018(16) -0.0070(15) -0.0070(16)
C23 0.0171(12) 0.0231(13) 0.0253(13) -0.0021(10) -0.0039(10) -0.0060(10)
C24 0.0315(16) 0.0327(16) 0.0373(17) 0.0041(13) -0.0065(13) -0.0190(13)
C25 0.0288(15) 0.0298(15) 0.0379(17) 0.0003(13) -0.0064(12) -0.0156(13)
C26 0.0164(12) 0.0226(13) 0.0286(14) -0.0061(11) -0.0018(10) -0.0046(10)
C27 0.0207(13) 0.0287(14) 0.0283(14) -0.0088(11) -0.0026(11) -0.0073(11)
C28 0.0428(18) 0.0309(15) 0.0251(14) 0.0053(12) -0.0176(13) -0.0191(14)
C29 0.058(2) 0.049(2) 0.0330(18) 0.0076(16) -0.0142(16) -0.0247(19)
C30 0.0377(18) 0.045(2) 0.0321(16) -0.0101(14) -0.0102(14) -0.0075(15)
C31 0.0185(13) 0.0316(15) 0.0288(14) 0.0017(12) 0.0008(11) -0.0085(11)
C32 0.0226(13) 0.0313(15) 0.0275(14) -0.0011(12) 0.0021(11) -0.0034(12)
C33 0.0224(13) 0.0253(14) 0.0216(13) -0.0006(10) -0.0024(10) -0.0039(11)
C34 0.0300(15) 0.0243(14) 0.0214(13) -0.0019(11) -0.0012(11) -0.0057(11)
C35 0.0356(17) 0.0320(16) 0.0335(16) -0.0057(13) 0.0014(13) -0.0031(14)
C36 0.052(2) 0.0288(16) 0.0339(17) -0.0070(13) -0.0036(15) -0.0033(15)
C37 0.051(2) 0.0298(16) 0.0347(17) -0.0087(13) -0.0044(15) -0.0137(15)
C38 0.0192(13) 0.0275(14) 0.0351(16) -0.0023(12) -0.0024(11) -0.0051(11)
C39 0.0203(14) 0.0261(15) 0.0427(17) 0.0005(13) -0.0062(12) -0.0008(11)
C40 0.0221(13) 0.0203(13) 0.0299(14) -0.0012(11) -0.0065(11) -0.0034(10)
C41 0.0274(14) 0.0220(13) 0.0321(15) -0.0017(11) -0.0063(12) -0.0054(11)
C42 0.0318(16) 0.0303(16) 0.0400(18) 0.0043(13) -0.0148(14) -0.0050(13)
C43 0.050(2) 0.0297(16) 0.0393(18) 0.0095(14) -0.0175(16) -0.0134(15)
C44 0.048(2) 0.0316(17) 0.0346(17) 0.0043(13) -0.0069(14) -0.0182(15)
C45 0.0195(15) 0.048(2) 0.075(3) -0.008(2) -0.0007(16) -0.0042(15)
C46 0.0412(18) 0.0273(15) 0.0298(16) -0.0016(12) -0.0081(13) 0.0050(13)
C47 0.050(2) 0.0208(14) 0.0304(16) 0.0009(12) -0.0087(14) -0.0037(14)
C48 0.052(2) 0.0347(18) 0.052(2) -0.0004(16) -0.0070(17) -0.0269(17)
C1TA 0.053(3) 0.044(2) 0.098(4) 0.002(2) -0.011(3) -0.017(2)
C2TA 0.037(2) 0.081(3) 0.059(3) 0.012(2) -0.0018(19) -0.004(2)
C3TA 0.037(2) 0.059(3) 0.056(2) -0.023(2) -0.0114(18) 0.0072(18)
C4TA 0.045(2) 0.037(2) 0.077(3) -0.009(2) -0.024(2) 0.0017(17)
C5TA 0.048(2) 0.051(2) 0.056(3) -0.0010(19) -0.0143(19) -0.0056(19)
C6TA 0.046(2) 0.053(2) 0.068(3) -0.023(2) -0.016(2) -0.0027(19)

loop_
_atom_type_symbol
_atom_type_description
_atom_type_scat_dispersion_real
_atom_type_scat_dispersion_imag
_atom_type_scat_source
C C 0.0033 0.0016 'International Tables Vol C Tables 4.2.6.8 and 6.1.1.4'
H H 0.0000 0.0000 'International Tables Vol C Tables 4.2.6.8 and 6.1.1.4'
N N 0.0061 0.0033 'International Tables Vol C Tables 4.2.6.8 and 6.1.1.4'
O O 0.0106 0.0060 'International Tables Vol C Tables 4.2.6.8 and 6.1.1.4'
S S 0.1246 0.1234 'International Tables Vol C Tables 4.2.6.8 and 6.1.1.4'
Ca Ca 0.2262 0.3064 'International Tables Vol C Tables 4.2.6.8 and 6.1.1.4'

loop_
_geom_angle_atom_site_label_1
_geom_angle_atom_site_label_2
_geom_angle_atom_site_label_3
_geom_angle
O2 Ca1 O1 68.22(8)
O2 Ca1 N8 149.90(8)
O1 Ca1 N8 81.92(8)
O2 Ca1 C1 103.38(9)
O1 Ca1 C1 131.51(9)
N8 Ca1 C1 93.35(8)
O2 Ca1 N2 84.76(8)
O1 Ca1 N2 152.90(8)
N8 Ca1 N2 125.17(8)
C1 Ca1 N2 55.28(9)
O2 Ca1 C23 134.63(8)
O1 Ca1 C23 103.19(8)
N8 Ca1 C23 54.72(8)
C1 Ca1 C23 113.03(9)
N2 Ca1 C23 94.18(8)
O2 Ca1 N10 81.66(7)
O1 Ca1 N10 75.61(7)
N8 Ca1 N10 94.93(7)
C1 Ca1 N10 152.59(9)
N2 Ca1 N10 99.20(8)
C23 Ca1 N10 53.65(8)
O2 Ca1 N6 73.81(7)
O1 Ca1 N6 80.70(8)
N8 Ca1 N6 98.39(7)
C1 Ca1 N6 52.12(9)
N2 Ca1 N6 94.13(8)
C23 Ca1 N6 151.02(8)
N10 Ca1 N6 150.82(7)
O2 Ca1 N9 108.19(7)
O1 Ca1 N9 81.93(7)
N8 Ca1 N9 69.74(7)
C1 Ca1 N9 141.24(8)
N2 Ca1 N9 105.64(7)
C23 Ca1 N9 28.94(7)
N10 Ca1 N9 26.92(7)
N6 Ca1 N9 160.21(7)
O2 Ca1 N1 91.51(8)
O1 Ca1 N1 149.17(8)
N8 Ca1 N1 113.86(7)
C1 Ca1 N1 28.74(8)
N2 Ca1 N1 26.81(7)
C23 Ca1 N1 107.51(8)
N10 Ca1 N1 125.92(7)
N6 Ca1 N1 71.16(7)
N9 Ca1 N1 127.71(7)
O2 Ca1 N7 150.64(7)
O1 Ca1 N7 90.69(7)
N8 Ca1 N7 26.28(7)
C1 Ca1 N7 105.93(8)
N2 Ca1 N7 113.58(7)
C23 Ca1 N7 28.55(7)
N10 Ca1 N7 73.15(7)
N6 Ca1 N7 124.39(7)
N9 Ca1 N7 46.38(6)
N1 Ca1 N7 115.35(7)
O2 Ca1 N5 82.84(7)
O1 Ca1 N5 106.67(8)
N8 Ca1 N5 102.96(7)
C1 Ca1 N5 27.56(8)
N2 Ca1 N5 70.46(7)
C23 Ca1 N5 139.26(8)
N10 Ca1 N5 162.11(7)
N6 Ca1 N5 26.00(7)
N9 Ca1 N5 168.20(7)
N1 Ca1 N5 45.67(7)
N7 Ca1 N5 124.05(7)
C8 S1 C5 92.86(18)
C12 S2 C15 92.51(17)
C22 S3 C19 92.24(18)
C30 S4 C27 92.79(16)
C37 S5 C34 91.80(17)
C44 S6 C41 91.57(17)
C45 O1 C46 111.0(3)
C45 O1 Ca1 123.2(2)
C46 O1 Ca1 114.67(19)
C48 O2 C47 110.6(3)
C48 O2 Ca1 122.5(2)
C47 O2 Ca1 114.95(19)
C2 N1 N2 111.0(3)
C2 N1 C1 133.2(3)
N2 N1 C1 115.7(2)
C2 N1 Ca1 164.8(2)
N2 N1 Ca1 58.24(13)
C1 N1 Ca1 58.33(14)
C4 N2 N1 105.1(2)
C4 N2 Ca1 157.1(2)
N1 N2 Ca1 94.94(16)
C9 N3 N4 111.3(3)
C9 N3 C1 124.9(3)
N4 N3 C1 123.7(2)
C11 N4 N3 104.4(2)
N6 N5 C16 111.1(3)
N6 N5 C1 115.8(2)
C16 N5 C1 133.1(3)
N6 N5 Ca1 65.25(14)
C16 N5 Ca1 156.2(2)
C1 N5 Ca1 55.31(14)
C18 N6 N5 105.3(2)
C18 N6 Ca1 151.94(19)
N5 N6 Ca1 88.75(16)
C24 N7 N8 111.3(2)
C24 N7 C23 134.1(3)
N8 N7 C23 114.6(2)
C24 N7 Ca1 167.3(2)
N8 N7 Ca1 56.88(13)
C23 N7 Ca1 58.06(14)
C26 N8 N7 105.5(2)
C26 N8 Ca1 157.1(2)
N7 N8 Ca1 96.85(15)
C31 N9 N10 111.1(2)
C31 N9 C23 133.2(2)
N10 N9 C23 115.7(2)
C31 N9 Ca1 153.65(19)
N10 N9 Ca1 63.46(13)
C23 N9 Ca1 59.56(14)
C33 N10 N9 105.5(2)
C33 N10 Ca1 148.57(19)
N9 N10 Ca1 89.62(15)
C38 N11 N12 111.3(2)
C38 N11 C23 126.2(2)
N12 N11 C23 122.3(2)
C40 N12 N11 104.9(2)
N3 C1 N5 110.8(2)
N3 C1 N1 110.2(2)
N5 C1 N1 110.1(2)
N3 C1 Ca1 133.43(19)
N5 C1 Ca1 97.13(17)
N1 C1 Ca1 92.93(17)
N1 C2 C3 107.7(3)
N1 C2 H2A 126.2
C3 C2 H2A 126.2
C2 C3 C4 105.5(3)
C2 C3 H3A 127.2
C4 C3 H3A 127.2
N2 C4 C3 110.6(3)
N2 C4 C5 121.5(3)
C3 C4 C5 127.9(3)
C4 C5 C6 128.5(3)
C4 C5 S1 119.7(2)
C6 C5 S1 111.8(2)
C7 C6 C5 107.5(3)
C7 C6 H6A 126.3
C5 C6 H6A 126.3
C8 C7 C6 115.3(3)
C8 C7 H7A 122.3
C6 C7 H7A 122.3
C7 C8 S1 112.5(3)
C7 C8 H8A 123.7
S1 C8 H8A 123.7
N3 C9 C10 108.0(3)
N3 C9 H9A 126.0
C10 C9 H9A 126.0
C9 C10 C11 104.7(3)
C9 C10 H10A 127.7
C11 C10 H10A 127.7
N4 C11 C10 111.5(3)
N4 C11 C12 121.4(3)
C10 C11 C12 127.2(3)
C13 C12 C11 127.9(3)
C13 C12 S2 110.2(3)
C11 C12 S2 121.8(2)
C12 C13 C14 113.4(4)
C12 C13 H13A 123.3
C14 C13 H13A 123.3
C15 C14 C13 112.4(4)
C15 C14 H14A 123.8
C13 C14 H14A 123.8
C14 C15 S2 111.6(3)
C14 C15 H15A 124.2
S2 C15 H15A 124.2
N5 C16 C17 107.7(3)
N5 C16 H16A 126.2
C17 C16 H16A 126.2
C16 C17 C18 105.0(3)
C16 C17 H17A 127.5
C18 C17 H17A 127.5
N6 C18 C17 110.9(3)
N6 C18 C19 121.0(3)
C17 C18 C19 128.1(3)
C20 C19 C18 126.9(3)
C20 C19 S3 111.7(3)
C18 C19 S3 121.4(2)
C19 C20 C21 110.1(3)
C19 C20 H20A 125.0
C21 C20 H20A 125.0
C22 C21 C20 113.7(3)
C22 C21 H21A 123.2
C20 C21 H21A 123.2
C21 C22 S3 112.3(3)
C21 C22 H22A 123.9
S3 C22 H22A 123.9
N11 C23 N9 109.4(2)
N11 C23 N7 109.6(2)
N9 C23 N7 109.8(2)
N11 C23 Ca1 140.23(18)
N9 C23 Ca1 91.50(16)
N7 C23 Ca1 93.38(16)
N7 C24 C25 107.5(3)
N7 C24 H24A 126.3
C25 C24 H24A 126.3
C24 C25 C26 105.6(3)
C24 C25 H25A 127.2
C26 C25 H25A 127.2
N8 C26 C25 110.1(3)
N8 C26 C27 120.9(3)
C25 C26 C27 129.0(3)
C28 C27 C26 127.4(3)
C28 C27 S4 111.7(2)
C26 C27 S4 120.9(2)
C27 C28 C29 108.9(3)
C27 C28 H28A 125.6
C29 C28 H28A 125.6
C30 C29 C28 114.5(3)
C30 C29 H29A 122.7
C28 C29 H29A 122.7
C29 C30 S4 112.1(3)
C29 C30 H30A 123.9
S4 C30 H30A 123.9
N9 C31 C32 107.3(3)
N9 C31 H31A 126.3
C32 C31 H31A 126.3
C31 C32 C33 105.3(3)
C31 C32 H32A 127.4
C33 C32 H32A 127.4
N10 C33 C32 110.8(3)
N10 C33 C34 122.0(3)
C32 C33 C34 127.2(3)
C35 C34 C33 127.4(3)
C35 C34 S5 110.7(2)
C33 C34 S5 121.9(2)
C34 C35 C36 112.9(3)
C34 C35 H35A 123.5
C36 C35 H35A 123.5
C37 C36 C35 112.5(3)
C37 C36 H36A 123.7
C35 C36 H36A 123.7
C36 C37 S5 112.0(3)
C36 C37 H37A 124.0
S5 C37 H37A 124.0
N11 C38 C39 107.7(3)
N11 C38 H38A 126.1
C39 C38 H38A 126.1
C38 C39 C40 105.1(3)
C38 C39 H39A 127.4
C40 C39 H39A 127.4
N12 C40 C39 111.0(3)
N12 C40 C41 119.4(3)
C39 C40 C41 129.6(3)
C42 C41 C40 129.3(3)
C42 C41 S6 110.6(3)
C40 C41 S6 120.0(2)
C41 C42 C43 113.1(3)
C41 C42 H42A 123.5
C43 C42 H42A 123.5
C44 C43 C42 112.8(3)
C44 C43 H43A 123.6
C42 C43 H43A 123.6
C43 C44 S6 111.9(3)
C43 C44 H44A 124.0
S6 C44 H44A 124.0
O1 C45 H45A 109.5
O1 C45 H45B 109.5
H45A C45 H45B 109.5
O1 C45 H45C 109.5
H45A C45 H45C 109.5
H45B C45 H45C 109.5
O1 C46 C47 109.8(3)
O1 C46 H46A 109.7
C47 C46 H46A 109.7
O1 C46 H46B 109.7
C47 C46 H46B 109.7
H46A C46 H46B 108.2
O2 C47 C46 109.9(3)
O2 C47 H47A 109.7
C46 C47 H47A 109.7
O2 C47 H47B 109.7
C46 C47 H47B 109.7
H47A C47 H47B 108.2
O2 C48 H48A 109.5
O2 C48 H48B 109.5
H48A C48 H48B 109.5
O2 C48 H48C 109.5
H48A C48 H48C 109.5
H48B C48 H48C 109.5
C6TA C1TA C2TA 120.9(5)
C6TA C1TA H1TA 119.5
C2TA C1TA H1TA 119.5
C3TA C2TA C1TA 119.9(5)
C3TA C2TA H2TA 120.1
C1TA C2TA H2TA 120.1
C2TA C3TA C4TA 120.2(4)
C2TA C3TA H3TA 119.9
C4TA C3TA H3TA 119.9
C3TA C4TA C5TA 120.7(5)
C3TA C4TA H4TA 119.6
C5TA C4TA H4TA 119.6
C4TA C5TA C6TA 121.1(5)
C4TA C5TA H5TA 119.4
C6TA C5TA H5TA 119.4
C5TA C6TA C1TA 117.2(4)
C5TA C6TA C7TA 122.2(5)
C1TA C6TA C7TA 120.6(5)
C6TA C7TA H7TA 109.5
C6TA C7TA H7TB 109.5
H7TA C7TA H7TB 109.5
C6TA C7TA H7TC 109.5
H7TA C7TA H7TC 109.5
H7TB C7TA H7TC 109.5
C2TB C1TB C6TB 120.0
C2TB C1TB H1TB 120.0
C6TB C1TB H1TB 120.0
C1TB C2TB C3TB 120.0
C1TB C2TB H2TB 120.0
C3TB C2TB H2TB 120.0
C4TB C3TB C2TB 120.0
C4TB C3TB H3TB 120.0
C2TB C3TB H3TB 120.0
C3TB C4TB C5TB 120.0
C3TB C4TB H4TB 120.0
C5TB C4TB H4TB 120.0
C6TB C5TB C4TB 120.0
C6TB C5TB H5TB 120.0
C4TB C5TB H5TB 120.0
C5TB C6TB C1TB 120.0
C5TB C6TB C7TB 117.9(5)
C1TB C6TB C7TB 122.0(5)
C6TB C7TB H7TD 109.5
C6TB C7TB H7TE 109.5
H7TD C7TB H7TE 109.5
C6TB C7TB H7TF 109.5
H7TD C7TB H7TF 109.5
H7TE C7TB H7TF 109.5
C2TE C1TE C6TE 120.0
C2TE C1TE C7TE 120.2(9)
C6TE C1TE C7TE 119.3(9)
C3TE C2TE C1TE 120.0
C3TE C2TE H2TC 120.0
C1TE C2TE H2TC 120.0
C2TE C3TE C4TE 120.0
C2TE C3TE H3TC 120.0
C4TE C3TE H3TC 120.0
C5TE C4TE C3TE 120.0
C5TE C4TE H4TC 120.0
C3TE C4TE H4TC 120.0
C4TE C5TE C6TE 120.0
C4TE C5TE H5TC 120.0
C6TE C5TE H5TC 120.0
C5TE C6TE C1TE 120.0
C5TE C6TE H6TA 120.0
C1TE C6TE H6TA 120.0
C1TE C7TE H7TG 109.5
C1TE C7TE H7TH 109.5
H7TG C7TE H7TH 109.5
C1TE C7TE H7TI 109.5
H7TG C7TE H7TI 109.5
H7TH C7TE H7TI 109.5
C2TC C1TC C6TC 123.9(8)
C2TC C1TC H1TC 118.1
C6TC C1TC H1TC 118.1
C1TC C2TC C3TC 116.8(9)
C1TC C2TC H2TD 121.6
C3TC C2TC H2TD 121.6
C4TC C3TC C2TC 122.7(9)
C4TC C3TC H3TD 118.6
C2TC C3TC H3TD 118.6
C3TC C4TC C5TC 118.6(8)
C3TC C4TC H4TD 120.7
C5TC C4TC H4TD 120.7
C6TC C5TC C4TC 122.8(8)
C6TC C5TC H5TD 118.6
C4TC C5TC H5TD 118.6
C5TC C6TC C1TC 114.9(7)
C5TC C6TC C7TC 122.0(7)
C1TC C6TC C7TC 122.8(6)
C6TC C7TC H7TJ 109.5
C6TC C7TC H7TK 109.5
H7TJ C7TC H7TK 109.5
C6TC C7TC H7TL 109.5
H7TJ C7TC H7TL 109.5
H7TK C7TC H7TL 109.5
C6TD C1TD C2TD 119.8(10)
C6TD C1TD H1TD 120.1
C2TD C1TD H1TD 120.1
C3TD C2TD C1TD 119.8(10)
C3TD C2TD H2TE 120.1
C1TD C2TD H2TE 120.1
C4TD C3TD C2TD 115.6(8)
C4TD C3TD H3TE 122.2
C2TD C3TD H3TE 122.2
C3TD C4TD C5TD 128.1(7)
C3TD C4TD H4TE 115.9
C5TD C4TD H4TE 115.9
C6TD C5TD C4TD 116.3(6)
C6TD C5TD H5TE 121.8
C4TD C5TD H5TE 121.8
C5TD C6TD C1TD 119.2(8)
C5TD C6TD C7TD 121.8(8)
C1TD C6TD C7TD 118.0(9)
C6TD C7TD H7TM 109.5
C6TD C7TD H7TN 109.5
H7TM C7TD H7TN 109.5
C6TD C7TD H7TO 109.5
H7TM C7TD H7TO 109.5
H7TN C7TD H7TO 109.5

loop_
_geom_bond_atom_site_label_1
_geom_bond_atom_site_label_2
_geom_bond_distance
Ca1 O2 2.442(2)
Ca1 O1 2.455(2)
Ca1 N8 2.579(2)
Ca1 C1 2.580(3)
Ca1 N2 2.584(2)
Ca1 C23 2.599(3)
Ca1 N10 2.696(2)
Ca1 N6 2.828(3)
Ca1 N9 3.013(2)
Ca1 N1 3.028(2)
Ca1 N7 3.057(2)
Ca1 N5 3.114(2)
S1 C8 1.687(4)
S1 C5 1.710(3)
S2 C12 1.707(3)
S2 C15 1.716(3)
S3 C22 1.708(4)
S3 C19 1.723(3)
S4 C30 1.694(4)
S4 C27 1.717(3)
S5 C37 1.714(3)
S5 C34 1.729(3)
S6 C44 1.721(4)
S6 C41 1.732(3)
O1 C45 1.432(4)
O1 C46 1.434(4)
O2 C48 1.428(4)
O2 C47 1.436(4)
N1 C2 1.355(4)
N1 N2 1.371(3)
N1 C1 1.458(4)
N2 C4 1.344(4)
N3 C9 1.346(4)
N3 N4 1.373(3)
N3 C1 1.446(4)
N4 C11 1.339(4)
N5 N6 1.365(3)
N5 C16 1.365(4)
N5 C1 1.452(4)
N6 C18 1.345(4)
N7 C24 1.352(4)
N7 N8 1.363(3)
N7 C23 1.464(3)
N8 C26 1.349(3)
N9 C31 1.360(4)
N9 N10 1.364(3)
N9 C23 1.459(4)
N10 C33 1.341(4)
N11 C38 1.356(4)
N11 N12 1.370(3)
N11 C23 1.441(4)
N12 C40 1.339(4)
C2 C3 1.366(5)
C2 H2A 0.9500
C3 C4 1.407(4)
C3 H3A 0.9500
C4 C5 1.454(4)
C5 C6 1.456(4)
C6 C7 1.440(5)
C6 H6A 0.9500
C7 C8 1.350(6)
C7 H7A 0.9500
C8 H8A 0.9500
C9 C10 1.368(5)
C9 H9A 0.9500
C10 C11 1.407(5)
C10 H10A 0.9500
C11 C12 1.456(4)
C12 C13 1.358(5)
C13 C14 1.427(6)
C13 H13A 0.9500
C14 C15 1.333(6)
C14 H14A 0.9500
C15 H15A 0.9500
C16 C17 1.373(5)
C16 H16A 0.9500
C17 C18 1.415(4)
C17 H17A 0.9500
C18 C19 1.458(5)
C19 C20 1.401(5)
C20 C21 1.448(5)
C20 H20A 0.9500
C21 C22 1.349(6)
C21 H21A 0.9500
C22 H22A 0.9500
C24 C25 1.374(5)
C24 H24A 0.9500
C25 C26 1.407(4)
C25 H25A 0.9500
C26 C27 1.456(4)
C27 C28 1.423(4)
C28 C29 1.446(4)
C28 H28A 0.9500
C29 C30 1.353(5)
C29 H29A 0.9500
C30 H30A 0.9500
C31 C32 1.377(4)
C31 H31A 0.9500
C32 C33 1.406(4)
C32 H32A 0.9500
C33 C34 1.462(4)
C34 C35 1.372(4)
C35 C36 1.418(5)
C35 H35A 0.9500
C36 C37 1.358(6)
C36 H36A 0.9500
C37 H37A 0.9500
C38 C39 1.365(4)
C38 H38A 0.9500
C39 C40 1.414(4)
C39 H39A 0.9500
C40 C41 1.453(4)
C41 C42 1.368(4)
C42 C43 1.416(5)
C42 H42A 0.9500
C43 C44 1.349(5)
C43 H43A 0.9500
C44 H44A 0.9500
C45 H45A 0.9800
C45 H45B 0.9800
C45 H45C 0.9800
C46 C47 1.488(5)
C46 H46A 0.9900
C46 H46B 0.9900
C47 H47A 0.9900
C47 H47B 0.9900
C48 H48A 0.9800
C48 H48B 0.9800
C48 H48C 0.9800
C1TA C6TA 1.390(8)
C1TA C2TA 1.394(8)
C1TA H1TA 0.9500
C2TA C3TA 1.351(7)
C2TA H2TA 0.9500
C3TA C4TA 1.362(7)
C3TA H3TA 0.9500
C4TA C5TA 1.368(6)
C4TA H4TA 0.9500
C5TA C6TA 1.388(7)
C5TA H5TA 0.9500
C6TA C7TA 1.494(8)
C7TA H7TA 0.9800
C7TA H7TB 0.9800
C7TA H7TC 0.9800
C1TB C2TB 1.3900
C1TB C6TB 1.3900
C1TB H1TB 0.9500
C2TB C3TB 1.3900
C2TB H2TB 0.9500
C3TB C4TB 1.3900
C3TB H3TB 0.9500
C4TB C5TB 1.3900
C4TB H4TB 0.9500
C5TB C6TB 1.3900
C5TB H5TB 0.9500
C6TB C7TB 1.481(11)
C7TB H7TD 0.9800
C7TB H7TE 0.9800
C7TB H7TF 0.9800
C1TE C2TE 1.3900
C1TE C6TE 1.3900
C1TE C7TE 1.460(18)
C2TE C3TE 1.3900
C2TE H2TC 0.9500
C3TE C4TE 1.3900
C3TE H3TC 0.9500
C4TE C5TE 1.3900
C4TE H4TC 0.9500
C5TE C6TE 1.3900
C5TE H5TC 0.9500
C6TE H6TA 0.9500
C7TE H7TG 0.9800
C7TE H7TH 0.9800
C7TE H7TI 0.9800
C1TC C2TC 1.365(11)
C1TC C6TC 1.393(10)
C1TC H1TC 0.9500
C2TC C3TC 1.370(11)
C2TC H2TD 0.9500
C3TC C4TC 1.309(10)
C3TC H3TD 0.9500
C4TC C5TC 1.406(11)
C4TC H4TD 0.9500
C5TC C6TC 1.346(9)
C5TC H5TD 0.9500
C6TC C7TC 1.442(9)
C7TC H7TJ 0.9800
C7TC H7TK 0.9800
C7TC H7TL 0.9800
C1TD C6TD 1.401(11)
C1TD C2TD 1.411(13)
C1TD H1TD 0.9500
C2TD C3TD 1.399(12)
C2TD H2TE 0.9500
C3TD C4TD 1.305(9)
C3TD H3TE 0.9500
C4TD C5TD 1.398(8)
C4TD H4TE 0.9500
C5TD C6TD 1.360(9)
C5TD H5TE 0.9500
C6TD C7TD 1.445(12)
C7TD H7TM 0.9800
C7TD H7TN 0.9800
C7TD H7TO 0.9800
